data_2004870
loop_
_publ_author_name
'Tamaki, K.'
'Okabe, N.'

_publ_section_title
;
 Diaquabis(5-isonitrosobarbiturato)cobalt(II) Dihydrate
;
_journal_issue 5
_journal_name_full 'Acta Crystallographica Section C'
_journal_page_first 1124
_journal_page_last 1125
_journal_paper_doi 10.1107/S0108270195015903
_journal_volume 52
_journal_year 1996
_chemical_formula_iupac '[Co1 (C4 H2 N3 O4)2 (H2 O)2], 2H2 O'
_chemical_formula_moiety 'Co[(C4 H2 N3 O4)2 (H2 O)2], 2H2 O'
_chemical_formula_sum 'C4 H6 Co0.5 N3 O6'
_chemical_formula_weight 221.57
_space_group_crystal_system monoclinic
_space_group_IT_number 15
_space_group_name_Hall '-C 2yc'
_space_group_name_H-M_alt 'C 1 2/c 1'
_atom_type_scat_source IntTabIV
_cell_angle_alpha 90
_cell_angle_beta 108.83(2)
_cell_angle_gamma 90
_cell_formula_units_Z 8
_cell_length_a 25.234(3)
_cell_length_b 5.017(4)
_cell_length_c 12.588(5)
_cell_measurement_reflns_used 25
_cell_measurement_temperature 296
_cell_measurement_theta_max 17.65
_cell_measurement_theta_min 13.05
_cell_volume 1508.3(14)
_computing_cell_refinement 'MSC/AFC Diffractometer Control Software'
_computing_data_collection
;
MSC/AFC Diffractometer Control Software
(Molecular Structure Corporation, 1988)
;
_computing_data_reduction 'TEXSAN (Molecular Structure Corporation, 1985)'
_computing_molecular_graphics 'ORTEPII (Johnson, 1976)'
_computing_structure_refinement TEXSAN
_computing_structure_solution 'SHELX86 (Sheldrick, 1986) and DIRDIF (Beurskens, 1984)'
_diffrn_measurement_device 'Rigaku AFC-5R'
_diffrn_measurement_method \w-2\q
_diffrn_radiation_type MoK\a
_diffrn_radiation_wavelength 0.71069
_diffrn_reflns_av_R_equivalents 0.032
_diffrn_reflns_limit_h_max 32
_diffrn_reflns_limit_h_min 0
_diffrn_reflns_limit_k_max 6
_diffrn_reflns_limit_k_min 0
_diffrn_reflns_limit_l_max 14
_diffrn_reflns_limit_l_min -16
_diffrn_reflns_number 1985
_diffrn_reflns_theta_max 27.50
_diffrn_standards_decay_% none
_diffrn_standards_interval_count 150
_diffrn_standards_interval_time 84
_diffrn_standards_number 3
_exptl_absorpt_coefficient_mu 1.215
_exptl_absorpt_correction_type none
_exptl_crystal_colour brown
_exptl_crystal_density_diffrn 1.951
_exptl_crystal_density_method 'not measured'
_exptl_crystal_description plate
_exptl_crystal_size_max 0.50
_exptl_crystal_size_mid 0.20
_exptl_crystal_size_min 0.10
_refine_diff_density_max 0.60
_refine_diff_density_min -0.47
_refine_ls_extinction_method none
_refine_ls_goodness_of_fit_obs 1.50
_refine_ls_hydrogen_treatment 'H atoms not refined'
_refine_ls_number_parameters 148
_refine_ls_number_reflns 1072
_refine_ls_R_factor_obs 0.046
_refine_ls_shift/esd_max 0.010
_refine_ls_structure_factor_coef F
_refine_ls_weighting_details 'w = 4F~o~^2^/\s^2^(F~o~^2^)'
_refine_ls_weighting_scheme calc
_refine_ls_wR_factor_obs 0.050
_reflns_number_observed 1072
_reflns_number_total 1939
_reflns_observed_criterion I>3\s(I)
_cod_data_source_file de1024.cif
_cod_data_source_block violuria
_cod_depositor_comments
;
 Changing the space group from '-P 2yc' to '-C 2yc' after consulting the
 original publication. All related space group information was changed
 accordingly.

 Antanas Vaitkus,
 2017-07-05

The following automatic conversions were performed:

'_refine_ls_weighting_scheme' value 'w = 4F~o~^2^/\s^2^(F~o~^2^)' was
changed to 'calc'. New tag '_refine_ls_weighting_details' was
created. The value of the new tag was set to 'w =
4F~o~^2^/\s^2^(F~o~^2^)'.

Automatic conversion script
Id: cif_fix_values 3143 2015-03-26 13:38:13Z robertas 
;
_cod_original_cell_volume 1508.0(10)
_cod_original_sg_symbol_H-M 'C 2/c'
_cod_database_code 2004870

loop_
_space_group_symop_id
_space_group_symop_operation_xyz
1 x,y,z
2 -x,y,-z+1/2
3 -x,-y,-z
4 x,-y,z+1/2
5 x+1/2,y+1/2,z
6 -x+1/2,y+1/2,-z+1/2
7 -x+1/2,-y+1/2,-z
8 x+1/2,-y+1/2,z+1/2

loop_
_atom_site_aniso_label
_atom_site_aniso_U_11
_atom_site_aniso_U_22
_atom_site_aniso_U_33
_atom_site_aniso_U_12
_atom_site_aniso_U_13
_atom_site_aniso_U_23
Co(1) 0.0134(4) 0.0203(5) 0.0335(5) -0.0012(5) 0.0082(4) 0.0010(6)
O(1) 0.024(2) 0.031(2) 0.041(3) 0.003(2) 0.011(2) -0.009(2)
O(2) 0.018(2) 0.030(2) 0.044(2) 0.004(2) 0.008(2) 0.008(2)
O(3) 0.028(2) 0.033(2) 0.034(2) 0.001(2) 0.004(2) -0.005(2)
O(4) 0.020(2) 0.028(2) 0.041(2) -0.001(2) 0.011(2) 0.014(2)
O(5) 0.023(2) 0.029(2) 0.043(2) 0.006(2) 0.011(2) 0.012(2)
O(6) 0.016(2) 0.025(2) 0.037(2) -0.0010(10) 0.0110(10) 0.005(2)
N(1) 0.017(2) 0.021(2) 0.031(2) 0.001(2) 0.010(2) 0.010(2)
N(3) 0.014(2) 0.025(2) 0.034(2) -0.001(2) 0.010(2) 0.009(2)
N(5) 0.021(2) 0.019(2) 0.026(2) 0.002(2) 0.007(2) 0.002(2)
C(2) 0.021(2) 0.023(3) 0.026(3) 0.002(2) 0.008(2) -0.001(2)
C(4) 0.017(2) 0.023(3) 0.028(3) 0.001(2) 0.009(2) -0.001(2)
C(5) 0.016(2) 0.013(3) 0.028(3) 0.000(2) 0.008(2) 0.001(2)
C(4) 0.019(2) 0.014(2) 0.027(3) 0.002(2) 0.006(2) 0.000(2)
H(1) 0.020(10) 0 0 0 0 0
H(3) 0.030(10) 0 0 0 0 0
H(11) 0.07(3) 0 0 0 0 0
H(12) 0.09(3) 0 0 0 0 0
H(31) 0.04(2) 0 0 0 0 0
H(32) 0.02(2) 0 0 0 0 0

loop_
_atom_site_label
_atom_site_fract_x
_atom_site_fract_y
_atom_site_fract_z
_atom_site_B_iso_or_equiv
Co(1) .5 0 0 1.76(3)
O(1) .4829(2) -0.2482(9) -0.1349(4) 2.5(2)
O(2) .75450(10) -0.3628(8) .1748(3) 2.50(10)
O(3) .8683(2) .1874(9) .7301(3) 2.6(2)
O(4) .67950(10) .3283(7) -.0560(3) 2.30(10)
O(5) .56450(10) .3725(8) -0.1108(3) 2.50(10)
O(6) .56840(10) -0.2283(7) .0906(3) 2.00(10)
N(1) .6615(2) -0.2854(9) .1352(4) 1.8(2)
N(3) .71520(10) -.0180(10) .0596(3) 1.90(10)
N(5) .5675(2) .1777(9) -.0452(3) 1.70(10)
C(2) .7132(2) -0.2320(10) .1271(4) 1.8(2)
C(4) .6706(2) .1400(10) -.0019(4) 1.7(2)
C(5) .6170(2) .0621(9) .0066(4) 1.5(2)
C(6) .6128(2) -0.1570(10) .0775(4) 1.6(2)
H(1) .658(2) -0.400(10) .177(4) 2.0(10)
H(3) .748(2) .030(10) .060(4) 2.0(10)
H(11) .499(3) -0.36(2) -0.150(6) 6(2)
H(12) .450(3) -0.25(2) -0.187(7) 7(2)
H(31) .869(2) .090(10) .673(5) 3(2)
H(32) .840(2) .250(10) .711(4) 2.0(10)

loop_
_geom_angle_atom_site_label_1
_geom_angle_atom_site_label_2
_geom_angle_atom_site_label_3
_geom_angle_site_symmetry_3
_geom_angle
_geom_angle_publ_flag
O(1) Co(1) O(1) 2_655 180.0 yes
O(1) Co(1) O(6) . 92.0(2) yes
O(1) Co(1) O(6) 2_655 88.0(2) yes
O(1) Co(1) N(5) . 90.3(2) yes
O(1) Co(1) N(5) 2_655 89.7(2) yes
O(6) Co(1) O(6) 2_655 180.0 yes
O(6) Co(1) N(5) . 102.4(2) yes
O(6) Co(1) N(5) 2_655 77.6(2) yes
N(5) Co(1) N(5) 2_655 180.0 yes
Co(1) O(6) C(6) . 113.2(3) yes
Co(1) N(5) O(5) . 127.3(3) yes
Co(1) N(5) C(5) . 112.6(3) yes
C(2) N(1) C(6) . 125.6(4) yes
C(2) N(3) C(4) . 126.9(4) yes
O(5) N(5) C(5) . 120.1(4) yes
O(2) C(2) N(1) . 123.0(5) yes
O(2) C(2) N(3) . 122.0(4) yes
N(1) C(2) N(3) . 115.0(4) yes
O(4) C(4) N(3) . 119.0(4) yes
O(4) C(4) C(5) . 126.4(4) yes
N(3) C(4) C(5) . 114.6(4) yes
N(5) C(5) C(4) . 126.5(4) yes
N(5) C(5) C(6) . 112.8(4) yes
C(4) C(5) C(6) . 120.6(4) yes
O(6) C(6) N(1) . 119.3(4) yes
O(6) C(6) C(5) . 123.7(4) yes
N(1) C(6) C(5) . 117.1(5) yes
Co(1) O(1) H(11) . 133(6) no
Co(1) O(1) H(12) . 122(5) no
H(11) O(1) H(12) . 104(7) no
H(31) O(3) H(32) . 104(5) no
C(2) N(1) H(1) . 120(3) no
C(6) N(1) H(1) . 115(3) no
C(2) N(3) H(3) . 116(3) no
C(4) N(3) H(3) . 117(4) no

loop_
_geom_bond_atom_site_label_1
_geom_bond_atom_site_label_2
_geom_bond_site_symmetry_2
_geom_bond_distance
_geom_bond_publ_flag
Co(1) O(1) 2_655 2.037(4) yes
Co(1) O(6) 2_655 2.079(3) yes
Co(1) N(5) 2_655 2.156(4) yes
O(2) C(2) . 1.212(6) yes
O(4) C(4) . 1.229(6) yes
O(5) N(5) . 1.266(5) yes
O(6) C(6) . 1.237(5) yes
N(1) C(2) . 1.368(6) yes
N(1) C(6) . 1.370(6) yes
N(3) C(2) . 1.381(6) yes
N(3) C(4) . 1.390(6) yes
N(5) C(5) . 1.340(6) yes
C(4) C(5) . 1.443(6) yes
C(5) C(6) . 1.441(6) yes
O(1) H(11) . 0.76(7) no
O(1) H(12) . 0.87(8) no
O(3) H(31) . 0.89(6) no
O(3) H(32) . 0.73(5) no
N(1) H(1) . 0.82(5) no
N(3) H(3) . 0.87(5) no
